data_4323247
loop_
_publ_author_name
'Masako Yamami'
'Hideki Furutachi'
'Takushi Yokoyama'
'Hisashi \=Okawa'

_publ_section_title
;
 Macrocyclic Heterodinuclear ZnIIPbII Complexes: Synthesis, Structures,
 and Hydrolytic Function toward Tris(p-nitrophenyl) Phosphate
;
_journal_name_full 'Inorganic Chemistry'
_journal_page_first 6832
_journal_page_last 6838
_journal_paper_doi 10.1021/ic9804869
_journal_volume 37
_journal_year 1998
_chemical_formula_sum 'C31 H45 Cl2 N7 O13 Pb Zn'
_space_group_IT_number 2
_symmetry_cell_setting triclinic
_symmetry_Int_Tables_number 2
_symmetry_space_group_name_Hall '-P 1'
_symmetry_space_group_name_H-M 'P -1'
_audit_creation_date 'Thu Jan  8 21:57:23 1998'
_audit_creation_method 'from TEXRAY.INF file'
_cell_angle_alpha 109.04(5)
_cell_angle_beta 96.24(5)
_cell_angle_gamma 102.56(3)
_cell_formula_units_Z 2.00
_cell_length_a 14.457(4)
_cell_length_b 14.795(6)
_cell_length_c 10.307(9)
_cell_measurement_reflns_used 24
_cell_measurement_temperature 23.0
_cell_measurement_theta_max 29.98
_cell_measurement_theta_min 28.82
_cell_volume 1995(2)
_computing_cell_refinement 'MSC/AFC Diffractometer Control'
_computing_data_collection 'MSC/AFC Diffractometer Control'
_computing_data_reduction 'teXsan: PROCESS (MSC)'
_computing_publication_material 'teXsan: FINISH (MSC)'
_computing_structure_refinement 'teXsan: LS (MSC)'
_computing_structure_solution SHELXS86
_diffrn_ambient_temperature 23.0
_diffrn_measurement_device AFC7R
_diffrn_measurement_method 'omega/2-theta scans'
_diffrn_orient_matrix_UB_11 -0.06678
_diffrn_orient_matrix_UB_12 0.00785
_diffrn_orient_matrix_UB_13 0.00330
_diffrn_orient_matrix_UB_21 0.02736
_diffrn_orient_matrix_UB_22 0.07318
_diffrn_orient_matrix_UB_23 0.05012
_diffrn_orient_matrix_UB_31 -0.00349
_diffrn_orient_matrix_UB_32 0.00973
_diffrn_orient_matrix_UB_33 -0.09180
_diffrn_radiation_monochromator graphite
_diffrn_radiation_source 'X-ray tube'
_diffrn_radiation_type MoKalpha
_diffrn_radiation_wavelength 0.7107
_diffrn_reflns_av_R_equivalents 7.31
_diffrn_reflns_limit_h_max 13
_diffrn_reflns_limit_h_min -15
_diffrn_reflns_limit_k_max 15
_diffrn_reflns_limit_k_min 0
_diffrn_reflns_limit_l_max 0
_diffrn_reflns_limit_l_min -1
_diffrn_reflns_number 5058
_diffrn_reflns_theta_max 22.5478
_diffrn_standards_decay_% -13.84
_diffrn_standards_interval_count 150
_diffrn_standards_number 3
_exptl_absorpt_coefficient_mu_cm 50.255
_exptl_absorpt_correction_T_max 1.000
_exptl_absorpt_correction_T_min 0.790
_exptl_absorpt_correction_type psi-scan
_exptl_crystal_colour yellow
_exptl_crystal_density_diffrn 1.776
_exptl_crystal_description prismatic
_exptl_crystal_F_000 1060.00
_exptl_crystal_size_max 0.250
_exptl_crystal_size_min 0.100
_refine_diff_density_max -1.73720
_refine_diff_density_min 1.74270
_refine_ls_extinction_coef 0.00000
_refine_ls_extinction_method Zachariasen_type_2_Gaussian_isotropic
_refine_ls_goodness_of_fit_obs 2.380
_refine_ls_matrix_type full
_refine_ls_number_parameters 452
_refine_ls_number_reflns 3532
_refine_ls_number_restraints 0
_refine_ls_R_factor_obs 0.0580
_refine_ls_shift/esd_max 5.6460
_refine_ls_structure_factor_coef F
_refine_ls_weighting_scheme sigma
_refine_ls_wR_factor_obs 0.0600
_cod_data_source_file ic9804869_1.cif
_cod_data_source_block ZnPbClO4
_cod_original_sg_symbol_H-M 'P -1 '
_cod_original_formula_sum 'C31 H45 O13 N7 Cl2 Zn Pb'
_cod_database_code 4323247

loop_
_symmetry_equiv_pos_as_xyz
'   +x,   +y,   +z'
'   -x,   -y,   -z'

loop_
_atom_site_aniso_label
_atom_site_aniso_U_11
_atom_site_aniso_U_22
_atom_site_aniso_U_33
_atom_site_aniso_U_12
_atom_site_aniso_U_13
_atom_site_aniso_U_23
Pb 0.0565(5) 0.0445(4) 0.0434(4) 0.0122(3) -0.0019(3) 0.0127(3)
Zn 0.059(1) 0.043(1) 0.038(1) 0.017(1) 0.0006(10) 0.0132(9)
Cl1 0.072(4) 0.099(4) 0.063(4) 0.020(4) 0.005(3) 0.009(3)
Cl2 0.094(5) 0.076(4) 0.078(4) 0.018(3) -0.017(4) 0.015(3)
O1 0.055(8) 0.052(7) 0.044(7) 0.012(6) -0.007(6) 0.015(6)
O2 0.044(7) 0.062(7) 0.047(7) 0.019(6) -0.005(5) 0.027(6)
O3 0.10(1) 0.061(8) 0.078(9) 0.031(8) 0.001(8) 0.021(7)
O4 0.09(1) 0.07(1) 0.25(3) 0.00(1) -0.02(1) 0.05(1)
O5 0.10(1) 0.18(2) 0.09(1) -0.01(1) -0.03(1) -0.02(1)
O6 0.61(7) 0.37(5) 0.18(3) 0.42(5) -0.09(4) -0.04(3)
O7 0.12(2) 0.30(3) 0.09(1) 0.08(2) -0.02(1) -0.07(2)
O8 0.19(3) 0.63(7) 0.28(4) -0.24(4) -0.06(2) 0.30(4)
O9 0.16(2) 0.10(1) 0.18(2) 0.02(1) 0.00(1) 0.08(1)
O10 0.21(3) 0.27(3) 0.12(2) -0.04(2) 0.05(2) -0.03(2)
O11 0.16(2) 0.15(2) 0.18(2) 0.07(2) -0.09(2) 0.01(1)
O12 0.14(2) 0.10(1) 0.12(1) 0.02(1) -0.06(1) 0.00(1)
N1 0.08(1) 0.052(9) 0.028(8) 0.019(8) 0.006(8) 0.013(7)
N2 0.043(9) 0.060(9) 0.044(8) 0.013(7) 0.005(7) 0.022(7)
N3 0.039(9) 0.07(1) 0.054(9) 0.020(8) 0.014(7) 0.033(8)
N4 0.06(1) 0.06(1) 0.056(10) -0.014(8) -0.010(8) 0.017(8)
N5 0.05(1) 0.059(10) 0.044(9) 0.017(8) 0.009(8) 0.016(8)
N6 0.09(1) 0.10(1) 0.07(1) 0.04(1) 0.00(1) 0.04(1)
C1 0.11(2) 0.06(1) 0.05(1) 0.01(1) 0.00(1) 0.029(10)
C2 0.08(1) 0.036(10) 0.033(9) 0.005(10) -0.003(10) 0.010(8)
C3 0.07(1) 0.06(1) 0.038(10) 0.015(10) 0.005(9) 0.005(9)
C4 0.09(1) 0.029(9) 0.026(9) 0.019(9) 0.012(9) 0.008(7)
C5 0.06(1) 0.032(9) 0.021(8) -0.003(9) -0.003(9) 0.000(7)
C6 0.08(1) 0.038(10) 0.028(9) 0.009(9) -0.007(9) 0.010(8)
C7 0.06(1) 0.05(1) 0.04(1) 0.010(10) -0.013(10) 0.012(9)
C8 0.06(1) 0.033(10) 0.05(1) 0.017(9) 0.015(10) -0.003(8)
C9 0.08(2) 0.08(1) 0.04(1) 0.01(1) 0.02(1) 0.02(1)
C10 0.06(1) 0.07(1) 0.08(1) 0.04(1) 0.00(1) 0.03(1)
C11 0.06(1) 0.05(1) 0.05(1) 0.024(9) -0.010(10) 0.008(9)
C12 0.07(1) 0.025(9) 0.034(9) 0.013(9) 0.002(10) 0.001(7)
C13 0.08(1) 0.029(9) 0.05(1) 0.022(9) -0.02(1) 0.010(8)
C14 0.09(2) 0.033(10) 0.031(10) 0.010(10) -0.01(1) 0.006(8)
C15 0.10(2) 0.05(1) 0.05(1) 0.03(1) 0.00(1) 0.010(9)
C16 0.08(1) 0.038(10) 0.033(9) 0.009(10) 0.001(9) 0.009(8)
C17 0.08(1) 0.035(10) 0.027(9) 0.019(10) 0.005(10) 0.008(7)
C18 0.08(1) 0.028(9) 0.030(9) 0.010(9) -0.020(10) -0.002(7)
C19 0.13(2) 0.04(1) 0.04(1) 0.02(1) 0.03(1) 0.009(9)
C20 0.08(2) 0.11(2) 0.06(1) 0.02(1) 0.01(1) 0.04(1)
C21 0.06(1) 0.09(2) 0.10(2) 0.02(1) 0.02(1) 0.06(1)
C22 0.08(2) 0.10(2) 0.05(1) 0.05(1) 0.01(1) 0.03(1)
C23 0.09(2) 0.07(1) 0.06(1) 0.03(1) 0.01(1) 0.03(1)
C24 0.06(1) 0.05(1) 0.05(1) 0.019(10) -0.010(10) 0.014(9)
C25 0.08(1) 0.023(9) 0.036(9) 0.016(9) -0.013(9) 0.002(7)
C26 0.11(2) 0.12(2) 0.16(3) 0.05(2) 0.07(2) 0.11(2)
C27 0.13(2) 0.14(3) 0.14(3) 0.05(2) 0.01(2) 0.07(2)
C28 0.17(3) 0.11(2) 0.18(3) 0.03(2) -0.06(2) 0.03(2)

loop_
_atom_site_label
_atom_site_fract_x
_atom_site_fract_y
_atom_site_fract_z
_atom_site_U_iso_or_equiv
_atom_site_thermal_displace_type
_atom_site_calc_flag
_atom_site_calc_attached_atom
Pb 0.79561(6) 0.63501(5) 0.74562(7) 0.0501 Uij ? ?
Zn 1.0536(1) 0.7613(1) 0.8444(2) 0.0473 Uij ? ?
Cl1 0.6528(4) 0.5280(5) 0.3528(6) 0.0845 Uij ? ?
Cl2 0.7063(5) 0.0848(4) 0.7267(6) 0.0898 Uij ? ?
O1 0.9400(8) 0.7405(8) 0.697(1) 0.0526 Uij ? ?
O2 0.9554(7) 0.6906(8) 0.927(1) 0.0497 Uij ? ?
O3 1.0821(10) 0.9128(9) 0.959(1) 0.0792 Uij ? ?
O4 0.705(1) 0.449(1) 0.743(2) 0.1498 Uij ? ?
O5 0.744(1) 0.566(1) 0.433(2) 0.1536 Uij ? ?
O6 0.615(3) 0.595(3) 0.349(3) 0.3924 Uij ? ?
O7 0.654(1) 0.482(2) 0.218(2) 0.2049 Uij ? ?
O8 0.600(2) 0.478(3) 0.401(3) 0.4025 Uij ? ?
O9 0.727(1) 0.166(1) 0.686(2) 0.1476 Uij ? ?
O10 0.658(2) 0.106(2) 0.837(2) 0.2428 Uij ? ?
O11 0.791(2) 0.067(1) 0.774(2) 0.1829 Uij ? ?
O12 0.647(1) -0.002(1) 0.622(2) 0.1384 Uij ? ?
O13 0.2430 0.0214 0.8682 0.1418 Uij ? ?
N1 1.132(1) 0.7421(10) 0.684(1) 0.0543 Uij ? ?
N2 1.1530(10) 0.7002(10) 0.916(1) 0.0485 Uij ? ?
N3 0.7664(10) 0.680(1) 0.990(1) 0.0517 Uij ? ?
N4 0.616(1) 0.630(1) 0.754(2) 0.0686 Uij ? ?
N5 0.759(1) 0.783(1) 0.712(1) 0.0525 Uij ? ?
N6 0.582(1) 0.319(1) 0.702(2) 0.0793 Uij ? ?
N7 0.3629 -0.0148 0.7921 0.1841 Uij ? ?
C1 0.960(2) 0.911(1) 0.276(2) 0.0765 Uij ? ?
C2 0.958(1) 0.869(1) 0.390(2) 0.0524 Uij ? ?
C3 1.032(1) 0.834(1) 0.435(2) 0.0569 Uij ? ?
C4 1.029(1) 0.795(1) 0.539(1) 0.0471 Uij ? ?
C5 0.948(1) 0.783(1) 0.602(1) 0.0455 Uij ? ?
C6 0.870(1) 0.819(1) 0.558(2) 0.0513 Uij ? ?
C7 0.879(1) 0.859(1) 0.454(2) 0.0567 Uij ? ?
C8 1.114(1) 0.762(1) 0.575(2) 0.0524 Uij ? ?
C9 1.211(1) 0.699(1) 0.703(2) 0.0681 Uij ? ?
C10 1.239(1) 0.716(1) 0.858(2) 0.0694 Uij ? ?
C11 1.143(1) 0.655(1) 1.002(2) 0.0535 Uij ? ?
C12 1.061(1) 0.637(1) 1.065(2) 0.0473 Uij ? ?
C13 1.071(1) 0.595(1) 1.166(2) 0.0542 Uij ? ?
C14 1.000(1) 0.575(1) 1.242(2) 0.0538 Uij ? ?
C15 1.016(1) 0.530(1) 1.347(2) 0.0685 Uij ? ?
C16 0.918(1) 0.597(1) 1.206(2) 0.0532 Uij ? ?
C17 0.898(1) 0.634(1) 1.104(2) 0.0485 Uij ? ?
C18 0.972(1) 0.655(1) 1.026(2) 0.0520 Uij ? ?
C19 0.806(2) 0.658(1) 1.087(2) 0.0731 Uij ? ?
C20 0.673(2) 0.702(2) 1.010(2) 0.0838 Uij ? ?
C21 0.595(1) 0.634(2) 0.888(2) 0.0793 Uij ? ?
C22 0.592(1) 0.712(2) 0.712(2) 0.0685 Uij ? ?
C23 0.674(2) 0.805(1) 0.760(2) 0.0719 Uij ? ?
C24 0.787(1) 0.823(1) 0.625(2) 0.0531 Uij ? ?
C25 0.991(1) 0.9430(10) 0.951(2) 0.0518 Uij ? ?
C26 0.646(2) 0.375(2) 0.663(3) 0.1086 Uij ? ?
C27 0.574(2) 0.335(2) 0.842(3) 0.1301 Uij ? ?
C28 0.511(2) 0.233(2) 0.603(3) 0.1683 Uij ? ?
C29 0.3080 -0.0137 0.8914 0.2296 Uij ? ?
C30 0.4341 -0.0672 0.7946 0.3795 Uij ? ?
C31 0.3692 -0.0106 0.6786 0.3144 Uij ? ?
H1 0.9069 0.8715 0.2008 0.0253 Uij ? ?
H2 0.9536 0.9770 0.3115 0.0253 Uij ? ?
H3 1.0185 0.9114 0.2437 0.0253 Uij ? ?
H4 1.0867 0.8374 0.3914 0.0253 Uij ? ?
H5 0.8279 0.8836 0.4257 0.0253 Uij ? ?
H6 1.1577 0.7550 0.5129 0.0253 Uij ? ?
H7 1.1923 0.6293 0.6491 0.0253 Uij ? ?
H8 1.2658 0.7295 0.6733 0.0253 Uij ? ?
H9 1.2736 0.6690 0.8685 0.0253 Uij ? ?
H10 1.2780 0.7806 0.9073 0.0253 Uij ? ?
H11 1.1954 0.6309 1.0267 0.0253 Uij ? ?
H12 1.1302 0.5796 1.1860 0.0253 Uij ? ?
H13 1.0288 0.4677 1.3037 0.0253 Uij ? ?
H14 1.0700 0.5728 1.4178 0.0253 Uij ? ?
H15 0.9604 0.5205 1.3870 0.0253 Uij ? ?
H16 0.8680 0.5851 1.2568 0.0253 Uij ? ?
H17 0.7704 0.6575 1.1596 0.0253 Uij ? ?
H18 0.6588 0.6935 1.0932 0.0253 Uij ? ?
H19 0.6791 0.7685 1.0172 0.0253 Uij ? ?
H20 0.5837 0.5683 0.8909 0.0253 Uij ? ?
H21 0.5382 0.6552 0.8983 0.0253 Uij ? ?
H22 0.5778 0.5678 0.6865 0.0253 Uij ? ?
H23 0.5385 0.7275 0.7499 0.0253 Uij ? ?
H24 0.5756 0.6883 0.6121 0.0253 Uij ? ?
H25 0.6565 0.8518 0.7242 0.0253 Uij ? ?
H26 0.6879 0.8328 0.8595 0.0253 Uij ? ?
H27 0.7478 0.8603 0.5998 0.0253 Uij ? ?
H28 1.0000 1.0000 1.0000 0.0253 Uij ? ?
H29 0.9661 0.9332 0.8567 0.0253 Uij ? ?
H30 0.9450 0.9043 0.9845 0.0253 Uij ? ?
H31 0.6480 0.3589 0.5668 0.1557 Uij ? ?
H32 0.5616 0.3980 0.8833 0.0253 Uij ? ?
H33 0.6327 0.3345 0.8929 0.0253 Uij ? ?
H34 0.5226 0.2844 0.8450 0.0253 Uij ? ?
H35 0.4740 0.2533 0.5406 0.0253 Uij ? ?
H36 0.4712 0.2026 0.6508 0.0253 Uij ? ?
H37 0.5436 0.1884 0.5502 0.0253 Uij ? ?
H38 0.3190 -0.0366 0.9662 0.3772 Uij ? ?
H39 0.4146 -0.1288 0.7181 0.4554 Uij ? ?
H40 0.4939 -0.0289 0.7875 0.4554 Uij ? ?
H41 0.4414 -0.0790 0.8799 0.4554 Uij ? ?
H42 0.4333 0.0240 0.6807 0.3772 Uij ? ?
H43 0.3254 0.0233 0.6544 0.1557 Uij ? ?
H44 0.3541 -0.0760 0.6110 0.3772 Uij ? ?

loop_
_atom_type_symbol
_atom_type_oxidation_number
_atom_type_number_in_cell
_atom_type_scat_dispersion_real
_atom_type_scat_dispersion_imag
_atom_type_scat_source
C 0 62 0.003 0.002 'International Tables'
H 0 90 0.000 0.000 'International Tables'
O 0 26 0.011 0.006 'International Tables'
N 0 14 0.006 0.003 'International Tables'
Cl 0 4 0.148 0.159 'International Tables'
Zn 0 2 0.284 1.430 'International Tables'
Pb 0 2 -3.394 10.111 'International Tables'

loop_
_geom_angle_atom_site_label_1
_geom_angle_atom_site_label_2
_geom_angle_atom_site_label_3
_geom_angle
_geom_angle_site_symmetry_1
_geom_angle_site_symmetry_2
_geom_angle_site_symmetry_3
_geom_angle_publ_flag
O(1) Pb O(2) 63.9(3) ? ? ? yes
O(1) Pb O(4) 146.3(5) ? ? ? yes
O(1) Pb O(5) 79.8(4) ? ? ? yes
O(1) Pb N(3) 118.9(4) ? ? ? yes
O(1) Pb N(4) 138.3(4) ? ? ? yes
O(1) Pb N(5) 68.8(4) ? ? ? yes
O(2) Pb O(4) 104.0(5) ? ? ? yes
O(2) Pb O(5) 135.0(4) ? ? ? yes
O(2) Pb N(3) 68.3(4) ? ? ? yes
O(2) Pb N(4) 136.2(4) ? ? ? yes
O(2) Pb N(5) 109.3(4) ? ? ? yes
O(4) Pb O(5) 91.5(6) ? ? ? yes
O(4) Pb N(3) 79.9(6) ? ? ? yes
O(4) Pb N(4) 73.0(5) ? ? ? yes
O(4) Pb N(5) 141.5(5) ? ? ? yes
O(5) Pb N(3) 156.7(5) ? ? ? yes
O(5) Pb N(4) 88.6(5) ? ? ? yes
O(5) Pb N(5) 78.5(5) ? ? ? yes
N(3) Pb N(4) 68.2(4) ? ? ? yes
N(3) Pb N(5) 94.7(5) ? ? ? yes
N(4) Pb N(5) 69.7(5) ? ? ? yes
O(1) Zn O(2) 84.8(4) ? ? ? yes
O(1) Zn O(3) 101.3(5) ? ? ? yes
O(1) Zn N(1) 85.7(5) ? ? ? yes
O(1) Zn N(2) 146.6(5) ? ? ? yes
O(2) Zn O(3) 106.9(5) ? ? ? yes
O(2) Zn N(1) 144.2(5) ? ? ? yes
O(2) Zn N(2) 89.0(5) ? ? ? yes
O(3) Zn N(1) 108.8(5) ? ? ? yes
O(3) Zn N(2) 111.9(5) ? ? ? yes
N(1) Zn N(2) 80.4(6) ? ? ? yes
O(5) Cl(1) O(6) 111(2) ? ? ? yes
O(5) Cl(1) O(7) 111(1) ? ? ? yes
O(5) Cl(1) O(8) 111(1) ? ? ? yes
O(6) Cl(1) O(7) 102(1) ? ? ? yes
O(6) Cl(1) O(8) 105(2) ? ? ? yes
O(7) Cl(1) O(8) 114(2) ? ? ? yes
O(9) Cl(2) O(10) 108(1) ? ? ? yes
O(9) Cl(2) O(11) 109(1) ? ? ? yes
O(9) Cl(2) O(12) 114(1) ? ? ? yes
O(10) Cl(2) O(11) 107(1) ? ? ? yes
O(10) Cl(2) O(12) 106(1) ? ? ? yes
O(11) Cl(2) O(12) 109(1) ? ? ? yes
Pb O(1) Zn 106.7(5) ? ? ? yes
Pb O(1) C(5) 131.9(10) ? ? ? yes
Zn O(1) C(5) 121(1) ? ? ? yes
Pb O(2) Zn 104.2(4) ? ? ? yes
Pb O(2) C(18) 125(1) ? ? ? yes
Zn O(2) C(18) 127(1) ? ? ? yes
Zn O(3) C(25) 109.4(9) ? ? ? yes
Pb O(4) C(26) 136(1) ? ? ? yes
Pb O(5) Cl(1) 126(1) ? ? ? yes
Zn N(1) C(8) 125(1) ? ? ? yes
Zn N(1) C(9) 113(1) ? ? ? yes
C(8) N(1) C(9) 120(1) ? ? ? yes
Zn N(2) C(10) 111(1) ? ? ? yes
Zn N(2) C(11) 125(1) ? ? ? yes
C(10) N(2) C(11) 122(1) ? ? ? yes
Pb N(3) C(19) 126(1) ? ? ? yes
Pb N(3) C(20) 115(1) ? ? ? yes
C(19) N(3) C(20) 114(1) ? ? ? yes
Pb N(4) C(21) 111(1) ? ? ? yes
Pb N(4) C(22) 108(1) ? ? ? yes
C(21) N(4) C(22) 112(1) ? ? ? yes
Pb N(5) C(23) 114(1) ? ? ? yes
Pb N(5) C(24) 127(1) ? ? ? yes
C(23) N(5) C(24) 114(1) ? ? ? yes
C(26) N(6) C(27) 124(2) ? ? ? yes
C(26) N(6) C(28) 122(2) ? ? ? yes
C(27) N(6) C(28) 113(2) ? ? ? yes
C(29) N(7) C(30) 114.25(3) ? ? ? yes
C(29) N(7) C(31) 147.797(6) ? ? ? yes
C(30) N(7) C(31) 94.96(3) ? ? ? yes
C(1) C(2) C(3) 123(1) ? ? ? yes
C(1) C(2) C(7) 121(1) ? ? ? yes
C(3) C(2) C(7) 115(1) ? ? ? yes
C(2) C(3) C(4) 122(1) ? ? ? yes
C(3) C(4) C(5) 121(1) ? ? ? yes
C(3) C(4) C(8) 115(1) ? ? ? yes
C(5) C(4) C(8) 122(1) ? ? ? yes
O(1) C(5) C(4) 123(1) ? ? ? yes
O(1) C(5) C(6) 119(1) ? ? ? yes
C(4) C(5) C(6) 117(1) ? ? ? yes
C(5) C(6) C(7) 117(1) ? ? ? yes
C(5) C(6) C(24) 123(1) ? ? ? yes
C(7) C(6) C(24) 118(1) ? ? ? yes
C(2) C(7) C(6) 125(1) ? ? ? yes
N(1) C(8) C(4) 123(1) ? ? ? yes
N(1) C(9) C(10) 109(1) ? ? ? yes
N(2) C(10) C(9) 109(1) ? ? ? yes
N(2) C(11) C(12) 127(1) ? ? ? yes
C(11) C(12) C(13) 116(1) ? ? ? yes
C(11) C(12) C(18) 123(1) ? ? ? yes
C(13) C(12) C(18) 119(1) ? ? ? yes
C(12) C(13) C(14) 124(1) ? ? ? yes
C(13) C(14) C(15) 120(1) ? ? ? yes
C(13) C(14) C(16) 114(1) ? ? ? yes
C(15) C(14) C(16) 125(1) ? ? ? yes
C(14) C(16) C(17) 126(1) ? ? ? yes
C(16) C(17) C(18) 118(1) ? ? ? yes
C(16) C(17) C(19) 118(1) ? ? ? yes
C(18) C(17) C(19) 123(1) ? ? ? yes
O(2) C(18) C(12) 123(1) ? ? ? yes
O(2) C(18) C(17) 120(1) ? ? ? yes
C(12) C(18) C(17) 116(1) ? ? ? yes
N(3) C(19) C(17) 129(1) ? ? ? yes
N(3) C(20) C(21) 110(1) ? ? ? yes
N(4) C(21) C(20) 114(1) ? ? ? yes
N(4) C(22) C(23) 113(1) ? ? ? yes
N(5) C(23) C(22) 110(1) ? ? ? yes
N(5) C(24) C(6) 129(1) ? ? ? yes
O(3) C(25) C(25) 110(1) ? ? ? yes
O(4) C(26) N(6) 123(3) ? ? ? yes
O(13) C(29) N(7) 108.28(2) ? ? ? yes

loop_
_geom_bond_atom_site_label_1
_geom_bond_atom_site_label_2
_geom_bond_distance
_geom_bond_site_symmetry_1
_geom_bond_site_symmetry_2
_geom_bond_publ_flag
Pb Zn 3.653(2) ? ? yes
Pb O(1) 2.52(1) ? ? yes
Pb O(2) 2.597(10) ? ? yes
Pb O(4) 2.77(2) ? ? yes
Pb O(5) 2.99(2) ? ? yes
Pb N(3) 2.50(1) ? ? yes
Pb N(4) 2.59(2) ? ? yes
Pb N(5) 2.48(1) ? ? yes
Pb C(5) 3.55(2) ? ? yes
Pb C(18) 3.53(2) ? ? yes
Pb C(19) 3.41(2) ? ? yes
Pb C(20) 3.40(2) ? ? yes
Pb C(21) 3.39(2) ? ? yes
Pb C(22) 3.40(2) ? ? yes
Pb C(23) 3.35(2) ? ? yes
Pb C(24) 3.41(2) ? ? yes
Zn O(1) 2.012(10) ? ? yes
Zn O(2) 2.01(1) ? ? yes
Zn O(3) 2.09(1) ? ? yes
Zn N(1) 2.08(1) ? ? yes
Zn N(2) 2.05(1) ? ? yes
Zn C(4) 3.33(2) ? ? yes
Zn C(5) 2.93(2) ? ? yes
Zn C(8) 3.00(2) ? ? yes
Zn C(9) 2.99(2) ? ? yes
Zn C(10) 2.91(2) ? ? yes
Zn C(11) 2.98(2) ? ? yes
Zn C(12) 3.37(2) ? ? yes
Zn C(18) 2.99(2) ? ? yes
Zn C(25) 2.93(2) ? ? yes
Cl(1) O(5) 1.37(2) ? ? yes
Cl(1) O(6) 1.23(2) ? ? yes
Cl(1) O(7) 1.34(2) ? ? yes
Cl(1) O(8) 1.21(2) ? ? yes
Cl(2) O(9) 1.39(2) ? ? yes
Cl(2) O(10) 1.38(2) ? ? yes
Cl(2) O(11) 1.37(2) ? ? yes
Cl(2) O(12) 1.40(1) ? ? yes
O(1) O(2) 2.71(1) ? ? yes
O(1) O(3) 3.17(2) ? ? yes
O(1) O(5) 3.56(2) ? ? yes
O(1) N(1) 2.79(2) ? ? yes
O(1) N(5) 2.83(2) ? ? yes
O(1) C(3) 3.66(2) ? ? yes
O(1) C(4) 2.40(2) ? ? yes
O(1) C(5) 1.32(2) ? ? yes
O(1) C(6) 2.38(2) ? ? yes
O(1) C(7) 3.63(2) ? ? yes
O(1) C(8) 2.93(2) ? ? yes
O(1) C(24) 2.88(2) ? ? yes
O(1) C(25) 3.14(2) ? ? yes
O(2) O(3) 3.29(2) ? ? yes
O(2) N(2) 2.85(2) ? ? yes
O(2) N(3) 2.86(2) ? ? yes
O(2) C(11) 2.94(2) ? ? yes
O(2) C(12) 2.41(2) ? ? yes
O(2) C(13) 3.64(2) ? ? yes
O(2) C(15) 3.69(2) ? ? yes
O(2) C(16) 3.62(2) ? ? yes
O(2) C(17) 2.40(2) ? ? yes
O(2) C(18) 1.32(2) ? ? yes
O(2) C(19) 2.91(2) ? ? yes
O(2) C(25) 3.58(2) ? ? yes
O(3) O(11) 3.03(2) ? ? yes
O(3) O(13) 2.95(1) ? ? yes
O(3) N(1) 3.39(2) ? ? yes
O(3) N(2) 3.43(2) ? ? yes
O(3) C(5) 3.63(2) ? ? yes
O(3) C(25) 1.48(2) ? ? yes
O(3) C(25) 2.54(2) ? ? yes
O(3) C(29) 3.43(1) ? ? yes
O(4) N(3) 3.39(2) ? ? yes
O(4) N(4) 3.19(2) ? ? yes
O(4) N(6) 2.20(2) ? ? yes
O(4) C(13) 3.52(2) ? ? yes
O(4) C(21) 3.47(3) ? ? yes
O(4) C(26) 1.20(3) ? ? yes
O(4) C(27) 2.77(3) ? ? yes
O(4) C(28) 3.52(3) ? ? yes
O(5) O(6) 2.15(3) ? ? yes
O(5) O(7) 2.24(2) ? ? yes
O(5) O(8) 2.12(3) ? ? yes
O(5) N(5) 3.49(2) ? ? yes
O(5) C(5) 3.64(2) ? ? yes
O(5) C(6) 3.52(2) ? ? yes
O(5) C(16) 3.68(3) ? ? yes
O(5) C(24) 3.54(2) ? ? yes
O(6) O(7) 2.01(3) ? ? yes
O(6) O(8) 1.94(5) ? ? yes
O(6) N(6) 3.42(3) ? ? yes
O(6) C(22) 3.66(4) ? ? yes
O(6) C(27) 3.72(4) ? ? yes
O(6) C(28) 3.39(4) ? ? yes
O(7) O(8) 2.13(3) ? ? yes
O(7) C(10) 3.50(3) ? ? yes
O(7) C(19) 3.73(3) ? ? yes
O(7) C(21) 3.51(3) ? ? yes
O(7) C(27) 3.68(3) ? ? yes
O(8) N(4) 3.55(4) ? ? yes
O(8) N(4) 3.16(3) ? ? yes
O(8) C(21) 3.54(3) ? ? yes
O(8) C(22) 3.28(3) ? ? yes
O(8) C(26) 3.58(4) ? ? yes
O(9) O(10) 2.25(3) ? ? yes
O(9) O(11) 2.25(2) ? ? yes
O(9) O(12) 2.34(2) ? ? yes
O(9) N(6) 3.38(3) ? ? yes
O(9) C(11) 3.44(2) ? ? yes
O(9) C(26) 3.60(3) ? ? yes
O(9) C(28) 3.57(3) ? ? yes
O(9) C(31) 3.63(2) ? ? yes
O(10) O(11) 2.22(3) ? ? yes
O(10) O(12) 2.23(3) ? ? yes
O(10) N(2) 3.53(2) ? ? yes
O(10) C(10) 3.31(3) ? ? yes
O(10) C(29) 3.53(3) ? ? yes
O(10) C(30) 3.55(2) ? ? yes
O(11) O(12) 2.27(2) ? ? yes
O(11) N(2) 3.71(2) ? ? yes
O(11) C(1) 3.66(3) ? ? yes
O(11) C(24) 3.43(2) ? ? yes
O(12) C(23) 3.65(2) ? ? yes
O(12) C(24) 3.63(2) ? ? yes
O(12) C(28) 3.54(3) ? ? yes
O(12) C(31) 3.15(2) ? ? yes
O(13) N(7) 2.0811(5) ? ? yes
O(13) C(1) 3.62(2) ? ? yes
O(13) C(29) 1.2061(3) ? ? yes
O(13) C(30) 3.3631(9) ? ? yes
O(13) C(31) 2.8145(5) ? ? yes
N(1) N(2) 2.67(2) ? ? yes
N(1) C(3) 3.58(2) ? ? yes
N(1) C(4) 2.40(2) ? ? yes
N(1) C(5) 2.94(2) ? ? yes
N(1) C(8) 1.26(2) ? ? yes
N(1) C(9) 1.46(2) ? ? yes
N(1) C(10) 2.43(2) ? ? yes
N(1) C(29) 3.73(1) ? ? yes
N(2) C(9) 2.43(2) ? ? yes
N(2) C(10) 1.45(2) ? ? yes
N(2) C(11) 1.27(2) ? ? yes
N(2) C(12) 2.42(2) ? ? yes
N(2) C(13) 3.60(2) ? ? yes
N(2) C(15) 3.72(2) ? ? yes
N(2) C(18) 2.99(3) ? ? yes
N(3) N(4) 2.85(2) ? ? yes
N(3) N(5) 3.66(2) ? ? yes
N(3) C(16) 3.63(2) ? ? yes
N(3) C(17) 2.47(2) ? ? yes
N(3) C(18) 3.08(2) ? ? yes
N(3) C(19) 1.26(2) ? ? yes
N(3) C(20) 1.47(2) ? ? yes
N(3) C(21) 2.44(2) ? ? yes
N(4) N(5) 2.90(2) ? ? yes
N(4) C(20) 2.46(2) ? ? yes
N(4) C(21) 1.43(2) ? ? yes
N(4) C(22) 1.52(2) ? ? yes
N(4) C(23) 2.53(2) ? ? yes
N(4) C(26) 3.71(3) ? ? yes
N(5) C(5) 3.07(2) ? ? yes
N(5) C(6) 2.47(2) ? ? yes
N(5) C(7) 3.67(2) ? ? yes
N(5) C(22) 2.41(2) ? ? yes
N(5) C(23) 1.44(2) ? ? yes
N(5) C(24) 1.28(2) ? ? yes
N(5) C(25) 3.72(2) ? ? yes
N(6) C(26) 1.29(3) ? ? yes
N(6) C(27) 1.41(3) ? ? yes
N(6) C(28) 1.44(3) ? ? yes
N(7) C(29) 1.3594(2) ? ? yes
N(7) C(30) 1.4206(4) ? ? yes
N(7) C(31) 1.2032(1) ? ? yes
C(1) C(2) 1.49(2) ? ? yes
C(1) C(3) 2.53(3) ? ? yes
C(1) C(7) 2.50(3) ? ? yes
C(1) C(7) 3.70(2) ? ? yes
C(1) C(19) 3.66(3) ? ? yes
C(1) C(25) 3.60(2) ? ? yes
C(1) C(25) 3.70(2) ? ? yes
C(2) C(2) 3.65(3) ? ? yes
C(2) C(3) 1.38(2) ? ? yes
C(2) C(4) 2.43(2) ? ? yes
C(2) C(5) 2.86(2) ? ? yes
C(2) C(6) 2.46(3) ? ? yes
C(2) C(7) 1.38(2) ? ? yes
C(2) C(8) 3.72(3) ? ? yes
C(2) C(16) 3.72(2) ? ? yes
C(2) C(17) 3.60(2) ? ? yes
C(2) C(19) 3.67(2) ? ? yes
C(3) C(4) 1.38(2) ? ? yes
C(3) C(5) 2.43(2) ? ? yes
C(3) C(6) 2.78(3) ? ? yes
C(3) C(7) 2.34(3) ? ? yes
C(3) C(8) 2.41(3) ? ? yes
C(3) C(14) 3.60(2) ? ? yes
C(3) C(16) 3.44(2) ? ? yes
C(3) C(17) 3.69(2) ? ? yes
C(4) C(5) 1.40(2) ? ? yes
C(4) C(6) 2.42(3) ? ? yes
C(4) C(7) 2.72(2) ? ? yes
C(4) C(8) 1.47(2) ? ? yes
C(4) C(14) 3.58(2) ? ? yes
C(4) C(15) 3.72(2) ? ? yes
C(4) C(16) 3.62(2) ? ? yes
C(5) C(6) 1.44(2) ? ? yes
C(5) C(7) 2.43(2) ? ? yes
C(5) C(8) 2.51(3) ? ? yes
C(5) C(24) 2.54(3) ? ? yes
C(5) C(25) 3.50(2) ? ? yes
C(6) C(7) 1.39(2) ? ? yes
C(6) C(23) 3.71(3) ? ? yes
C(6) C(24) 1.45(2) ? ? yes
C(7) C(24) 2.44(3) ? ? yes
C(8) C(9) 2.36(3) ? ? yes
C(8) C(10) 3.60(3) ? ? yes
C(8) C(14) 3.58(2) ? ? yes
C(8) C(15) 3.34(2) ? ? yes
C(9) C(10) 1.53(2) ? ? yes
C(9) C(11) 3.54(3) ? ? yes
C(10) C(11) 2.39(3) ? ? yes
C(11) C(12) 1.43(2) ? ? yes
C(11) C(13) 2.39(3) ? ? yes
C(11) C(14) 3.71(3) ? ? yes
C(11) C(14) 3.52(2) ? ? yes
C(11) C(16) 3.50(2) ? ? yes
C(11) C(18) 2.51(3) ? ? yes
C(12) C(13) 1.38(2) ? ? yes
C(12) C(13) 3.46(2) ? ? yes
C(12) C(14) 2.45(2) ? ? yes
C(12) C(14) 3.51(2) ? ? yes
C(12) C(16) 2.73(3) ? ? yes
C(12) C(17) 2.43(3) ? ? yes
C(12) C(18) 1.41(2) ? ? yes
C(13) C(13) 3.68(3) ? ? yes
C(13) C(14) 1.40(2) ? ? yes
C(13) C(15) 2.48(3) ? ? yes
C(13) C(16) 2.30(3) ? ? yes
C(13) C(17) 2.74(3) ? ? yes
C(13) C(18) 2.42(2) ? ? yes
C(13) C(18) 3.46(2) ? ? yes
C(14) C(15) 1.46(2) ? ? yes
C(14) C(16) 1.34(2) ? ? yes
C(14) C(17) 2.42(2) ? ? yes
C(14) C(18) 2.87(2) ? ? yes
C(14) C(19) 3.71(3) ? ? yes
C(15) C(15) 3.60(4) ? ? yes
C(15) C(16) 2.49(2) ? ? yes
C(16) C(17) 1.37(2) ? ? yes
C(16) C(18) 2.42(2) ? ? yes
C(16) C(19) 2.42(3) ? ? yes
C(17) C(18) 1.45(2) ? ? yes
C(17) C(19) 1.46(3) ? ? yes
C(17) C(20) 3.73(3) ? ? yes
C(18) C(19) 2.56(3) ? ? yes
C(19) C(20) 2.30(3) ? ? yes
C(19) C(21) 3.36(3) ? ? yes
C(20) C(21) 1.50(3) ? ? yes
C(20) C(22) 3.23(3) ? ? yes
C(20) C(23) 3.39(3) ? ? yes
C(21) C(22) 2.46(3) ? ? yes
C(21) C(23) 3.28(3) ? ? yes
C(22) C(23) 1.50(3) ? ? yes
C(22) C(24) 3.31(3) ? ? yes
C(23) C(24) 2.29(3) ? ? yes
C(25) C(25) 1.60(3) ? ? yes
C(26) C(27) 2.39(4) ? ? yes
C(26) C(28) 2.39(4) ? ? yes
C(27) C(28) 2.38(4) ? ? yes
C(29) C(30) 2.3350(6) ? ? yes
C(29) C(31) 2.4624(2) ? ? yes
C(30) C(31) 1.9395(6) ? ? yes
